data_4306991
loop_
_publ_author_name
'Gianluca Ambrosi'
'Mauro Formica'
'Vieri Fusi'
'Luca Giorgi'
'Annalisa Guerri'
'Mauro Micheloni'
'Paola Paoli'
'Roberto Pontellini'
'Patrizia Rossi'

_publ_contact_author_address
;Institure of Chemical Science 
University of Urbino
Piazza Rinascimento 6 - 61029 Urbino - ITALY
;
_publ_contact_author_email vieri@uniurb.it
_publ_contact_author_fax +390722350032
_publ_contact_author_name 'Vieri Fusi'
_publ_contact_author_phone +390722350032
_publ_section_title
;
Modulating the M-M Distance in Dinuclear Complexes. New Ligand with a
2,2'-Biphenol Fragment as Key Unit: Synthesis, Coordination Behavior,
and Crystal Structures of Cu(II) and Zn(II) Dinuclear Complexes
;
_journal_name_full 'Inorganic Chemistry'
_journal_page_first 309
_journal_page_last 320
_journal_paper_doi 10.1021/ic061474n
_journal_volume 46
_journal_year 2007
_chemical_formula_sum 'C22 H38 Cl2 N6 O12 Zn2'
_chemical_formula_weight 780.22
_chemical_name_systematic
;
 ?
;
_space_group_IT_number 61
_symmetry_cell_setting orthorhombic
_symmetry_space_group_name_Hall '-P 2ac 2ab'
_symmetry_space_group_name_H-M 'P b c a'
_atom_sites_solution_hydrogens geom
_atom_sites_solution_primary direct
_atom_sites_solution_secondary difmap
_audit_creation_method SHELXL-97
_cell_angle_alpha 90.00
_cell_angle_beta 90.00
_cell_angle_gamma 90.00
_cell_formula_units_Z 8
_cell_length_a 10.9550(10)
_cell_length_b 14.0750(10)
_cell_length_c 40.522(4)
_cell_measurement_temperature 293
_cell_volume 6248.2(10)
_computing_cell_refinement 'SMART, Siemens (1995)'
_computing_data_collection 'SMART, Siemens (1995)'
_computing_data_reduction 'SAINT, Siemens (1995)'
_computing_molecular_graphics 'ORTEP-3 (Farruggia, 1997)'
_computing_publication_material 'PARST-97 (Nardelli, 1997)'
_computing_structure_refinement 'SHELXL-97 (Sheldrick, 1997)'
_computing_structure_solution 'Sir97 (Altomare, 1997)'
_diffrn_ambient_temperature 293(2)
_diffrn_measured_fraction_theta_full 0.962
_diffrn_measured_fraction_theta_max 0.962
_diffrn_measurement_device_type 'three circles SMART CCD'
_diffrn_measurement_method 'intensity from \w scans'
_diffrn_radiation_monochromator 'Goebel mirrors'
_diffrn_radiation_source 'Siemens rotating anode'
_diffrn_radiation_type CuK\a
_diffrn_radiation_wavelength 1.54184
_diffrn_reflns_av_R_equivalents 0.0607
_diffrn_reflns_av_sigmaI/netI 0.0859
_diffrn_reflns_limit_h_max 11
_diffrn_reflns_limit_h_min -11
_diffrn_reflns_limit_k_max 15
_diffrn_reflns_limit_k_min -14
_diffrn_reflns_limit_l_max 42
_diffrn_reflns_limit_l_min -42
_diffrn_reflns_number 15860
_diffrn_reflns_theta_full 55.94
_diffrn_reflns_theta_max 55.94
_diffrn_reflns_theta_min 4.36
_exptl_absorpt_coefficient_mu 4.065
_exptl_absorpt_correction_T_max 0.44
_exptl_absorpt_correction_T_min 0.36
_exptl_absorpt_correction_type empirical
_exptl_absorpt_process_details 'SADABS (Sheldrick, 1996)'
_exptl_crystal_colour colourless
_exptl_crystal_density_diffrn 1.659
_exptl_crystal_density_method 'not measured'
_exptl_crystal_F_000 3216
_exptl_crystal_size_max 0.3
_exptl_crystal_size_mid 0.3
_exptl_crystal_size_min 0.2
_refine_diff_density_max 0.969
_refine_diff_density_min -0.447
_refine_diff_density_rms 0.104
_refine_ls_extinction_method none
_refine_ls_goodness_of_fit_ref 0.895
_refine_ls_hydrogen_treatment constr
_refine_ls_matrix_type full
_refine_ls_number_parameters 366
_refine_ls_number_reflns 3895
_refine_ls_number_restraints 0
_refine_ls_restrained_S_all 0.895
_refine_ls_R_factor_all 0.1591
_refine_ls_R_factor_gt 0.0777
_refine_ls_shift/su_max 0.004
_refine_ls_shift/su_mean 0.000
_refine_ls_structure_factor_coef Fsqd
_refine_ls_weighting_details 'calc w=1/[\s^2^(Fo^2^)+(0.1468P)^2^+0.0000P] where P=(Fo^2^+2Fc^2^)/3'
_refine_ls_weighting_scheme calc
_refine_ls_wR_factor_gt 0.1974
_refine_ls_wR_factor_ref 0.2545
_reflns_number_gt 1318
_reflns_number_total 3895
_reflns_threshold_expression >2sigma(I)
_cod_data_source_file ic061474nsi20060804_034854_1.cif
_cod_data_source_block 7
_cod_database_code 4306991

loop_
_symmetry_equiv_pos_as_xyz
'x, y, z'
'-x+1/2, -y, z+1/2'
'x+1/2, -y+1/2, -z'
'-x, y+1/2, -z+1/2'
'-x, -y, -z'
'x-1/2, y, -z-1/2'
'-x-1/2, y-1/2, z'
'x, -y-1/2, z-1/2'

loop_
_atom_site_label
_atom_site_type_symbol
_atom_site_fract_x
_atom_site_fract_y
_atom_site_fract_z
_atom_site_U_iso_or_equiv
_atom_site_adp_type
_atom_site_occupancy
_atom_site_symmetry_multiplicity
_atom_site_calc_flag
_atom_site_refinement_flags
_atom_site_disorder_assembly
_atom_site_disorder_group
Zn1 Zn 0.58963(13) 0.30559(12) 0.09310(4) 0.0927(6) Uani 1 1 d . . .
Zn2 Zn 0.91815(12) 0.15196(11) 0.15869(3) 0.0846(6) Uani 1 1 d . . .
O1 O 0.6939(7) 0.4155(5) 0.10134(16) 0.085(2) Uani 1 1 d . . .
O2 O 0.8420(7) 0.2719(5) 0.14517(16) 0.095(2) Uani 1 1 d . . .
O3 O 0.6077(6) 0.2497(5) 0.1404(2) 0.109(2) Uani 1 1 d . . .
O4 O 0.8949(7) 0.0838(5) 0.11237(19) 0.111(3) Uani 1 1 d . . .
Cl1 Cl 1.3872(6) 0.3726(3) 0.18653(12) 0.166(2) Uani 1 1 d . . .
O5 O 1.4280(10) 0.4330(9) 0.1619(3) 0.179(4) Uiso 1 1 d . . .
O6 O 1.3150(11) 0.4054(9) 0.2102(3) 0.178(4) Uiso 1 1 d . . .
O7 O 1.4238(13) 0.2864(14) 0.1879(4) 0.240(7) Uiso 1 1 d . . .
O8A O 1.504(3) 0.386(2) 0.2051(7) 0.206(10) Uiso 0.50 1 d P . .
O8B O 1.291(3) 0.323(2) 0.1605(6) 0.202(10) Uiso 0.50 1 d P . .
Cl2 Cl 0.2816(6) 0.6320(3) 0.07677(13) 0.191(3) Uani 1 1 d . . .
O10 O 0.2884(10) 0.5571(8) 0.0972(3) 0.164(4) Uiso 1 1 d . . .
O11 O 0.3022(11) 0.7171(10) 0.0923(3) 0.178(4) Uiso 1 1 d . . .
O12 O 0.2420(16) 0.6231(12) 0.0501(5) 0.264(8) Uiso 1 1 d . . .
O13A O 0.4247(19) 0.6265(16) 0.0574(5) 0.152(7) Uiso 0.50 1 d P . .
O13B O 0.116(3) 0.647(2) 0.0842(7) 0.216(11) Uiso 0.50 1 d P . .
N1 N 0.5952(9) 0.3327(8) 0.0394(2) 0.095(3) Uani 1 1 d . . .
N2 N 0.4148(8) 0.3434(9) 0.0897(2) 0.116(3) Uani 1 1 d . . .
H2A H 0.3660 0.2926 0.0926 0.139 Uiso 1 1 calc R . .
H2B H 0.3964 0.3872 0.1051 0.139 Uiso 1 1 calc R . .
N3 N 0.6563(9) 0.1778(7) 0.0773(3) 0.117(3) Uani 1 1 d . . .
H3A H 0.7322 0.1696 0.0852 0.140 Uiso 1 1 calc R . .
H3B H 0.6090 0.1307 0.0851 0.140 Uiso 1 1 calc R . .
N4 N 0.9377(9) 0.2011(7) 0.2097(2) 0.092(3) Uani 1 1 d . . .
N5 N 0.8176(9) 0.0444(7) 0.1806(3) 0.113(3) Uani 1 1 d . . .
H5A H 0.7456 0.0374 0.1702 0.136 Uiso 1 1 calc R . .
H5B H 0.8585 -0.0109 0.1794 0.136 Uiso 1 1 calc R . .
N6 N 1.1016(7) 0.1526(6) 0.1625(2) 0.092(3) Uani 1 1 d . . .
H6A H 1.1321 0.1017 0.1519 0.111 Uiso 1 1 calc R . .
H6B H 1.1313 0.2051 0.1527 0.111 Uiso 1 1 calc R . .
C1 C 0.9106(11) 0.4217(8) 0.0989(3) 0.087(3) Uani 1 1 d . . .
C2 C 0.7991(9) 0.4180(7) 0.0819(3) 0.078(3) Uani 1 1 d . . .
C3 C 0.7929(12) 0.4176(8) 0.0484(3) 0.080(3) Uani 1 1 d . . .
C4 C 0.8944(14) 0.4178(9) 0.0299(3) 0.108(4) Uani 1 1 d . . .
H4 H 0.8882 0.4168 0.0070 0.129 Uiso 1 1 calc R . .
C5 C 1.0151(13) 0.4195(9) 0.0454(4) 0.111(4) Uani 1 1 d . . .
H5 H 1.0865 0.4193 0.0330 0.133 Uiso 1 1 calc R . .
C6 C 1.0167(11) 0.4214(8) 0.0772(4) 0.098(4) Uani 1 1 d . . .
H6 H 1.0930 0.4226 0.0873 0.118 Uiso 1 1 calc R . .
C7 C 0.9270(9) 0.4273(9) 0.1351(3) 0.087(3) Uani 1 1 d . . .
C8 C 0.8942(9) 0.3521(7) 0.1574(3) 0.067(3) Uani 1 1 d . . .
C9 C 0.9093(10) 0.3644(9) 0.1908(3) 0.088(3) Uani 1 1 d . . .
C10 C 0.9679(12) 0.4509(11) 0.2035(3) 0.105(4) Uani 1 1 d . . .
H10 H 0.9811 0.4606 0.2259 0.126 Uiso 1 1 calc R . .
C12 C 0.9825(11) 0.5082(9) 0.1485(3) 0.105(4) Uani 1 1 d . . .
H12 H 1.0065 0.5577 0.1347 0.126 Uiso 1 1 calc R . .
C11 C 1.0009(11) 0.5143(11) 0.1809(4) 0.113(4) Uani 1 1 d . . .
H11 H 1.0409 0.5683 0.1885 0.136 Uiso 1 1 calc R . .
C13 C 0.6712(10) 0.4216(8) 0.0328(3) 0.094(3) Uani 1 1 d . . .
H13A H 0.6809 0.4296 0.0092 0.113 Uiso 1 1 calc R . .
H13B H 0.6276 0.4766 0.0412 0.113 Uiso 1 1 calc R . .
C14 C 0.4635(15) 0.3409(10) 0.0302(4) 0.125(5) Uani 1 1 d . . .
H14A H 0.4552 0.3792 0.0105 0.151 Uiso 1 1 calc R . .
H14B H 0.4303 0.2784 0.0257 0.151 Uiso 1 1 calc R . .
C15 C 0.3990(15) 0.3831(14) 0.0563(5) 0.168(7) Uani 1 1 d . . .
H15A H 0.3128 0.3805 0.0509 0.202 Uiso 1 1 calc R . .
H15B H 0.4217 0.4497 0.0571 0.202 Uiso 1 1 calc R . .
C16 C 0.6531(14) 0.2499(12) 0.0233(4) 0.127(4) Uani 1 1 d . . .
H16A H 0.6085 0.2363 0.0032 0.152 Uiso 1 1 calc R . .
H16B H 0.7354 0.2678 0.0170 0.152 Uiso 1 1 calc R . .
C17 C 0.659(3) 0.1726(16) 0.0403(5) 0.239(12) Uani 1 1 d . . .
H17A H 0.7345 0.1405 0.0342 0.287 Uiso 1 1 calc R . .
H17B H 0.5926 0.1320 0.0334 0.287 Uiso 1 1 calc R . .
C18 C 0.8646(10) 0.2887(8) 0.2144(3) 0.095(3) Uani 1 1 d . . .
H18A H 0.8725 0.3109 0.2369 0.114 Uiso 1 1 calc R . .
H18B H 0.7791 0.2754 0.2102 0.114 Uiso 1 1 calc R . .
C19 C 0.8909(16) 0.1241(11) 0.2292(4) 0.134(5) Uani 1 1 d . . .
H19A H 0.9579 0.0814 0.2343 0.161 Uiso 1 1 calc R . .
H19B H 0.8618 0.1498 0.2500 0.161 Uiso 1 1 calc R . .
C20 C 0.7976(15) 0.0714(13) 0.2153(4) 0.155(6) Uani 1 1 d . . .
H20A H 0.7226 0.1077 0.2167 0.186 Uiso 1 1 calc R . .
H20B H 0.7866 0.0139 0.2282 0.186 Uiso 1 1 calc R . .
C21 C 1.0637(13) 0.2144(10) 0.2157(3) 0.110(4) Uani 1 1 d . . .
H21A H 1.0790 0.2059 0.2391 0.133 Uiso 1 1 calc R . .
H21B H 1.0851 0.2794 0.2101 0.133 Uiso 1 1 calc R . .
C22 C 1.1424(12) 0.1507(11) 0.1974(3) 0.129(5) Uani 1 1 d . . .
H22A H 1.1363 0.0867 0.2062 0.155 Uiso 1 1 calc R . .
H22B H 1.2267 0.1713 0.1991 0.155 Uiso 1 1 calc R . .

loop_
_atom_site_aniso_label
_atom_site_aniso_U_11
_atom_site_aniso_U_22
_atom_site_aniso_U_33
_atom_site_aniso_U_23
_atom_site_aniso_U_13
_atom_site_aniso_U_12
Zn1 0.0859(11) 0.0906(12) 0.1016(12) -0.0002(8) -0.0028(8) -0.0041(9)
Zn2 0.0835(11) 0.0835(11) 0.0869(10) 0.0001(8) 0.0005(7) 0.0034(8)
O1 0.074(5) 0.090(5) 0.092(5) -0.006(4) -0.012(4) 0.002(4)
O2 0.116(6) 0.076(5) 0.093(5) -0.003(4) -0.008(4) 0.011(5)
O3 0.103(6) 0.091(6) 0.132(6) 0.016(5) -0.010(5) -0.006(4)
O4 0.130(7) 0.085(5) 0.119(6) -0.010(5) 0.004(5) -0.016(5)
Cl1 0.234(6) 0.113(3) 0.152(4) 0.006(3) 0.067(4) -0.003(3)
Cl2 0.310(8) 0.118(4) 0.144(4) 0.001(3) -0.057(5) 0.007(4)
N1 0.072(6) 0.105(8) 0.107(7) -0.005(6) -0.005(5) 0.022(6)
N2 0.106(8) 0.139(10) 0.102(8) -0.011(7) -0.002(6) -0.009(6)
N3 0.114(8) 0.091(8) 0.146(10) 0.017(7) -0.013(7) -0.002(6)
N4 0.096(8) 0.087(7) 0.094(7) 0.014(6) 0.000(6) 0.002(7)
N5 0.104(8) 0.112(8) 0.124(9) 0.014(7) 0.016(6) -0.002(6)
N6 0.088(6) 0.084(6) 0.106(7) -0.006(5) 0.011(5) -0.007(5)
C1 0.088(9) 0.074(8) 0.097(9) 0.014(6) 0.001(8) 0.003(6)
C2 0.047(6) 0.060(7) 0.127(11) -0.005(7) -0.011(7) 0.007(5)
C3 0.093(9) 0.086(8) 0.060(7) 0.014(6) -0.010(7) -0.016(7)
C4 0.118(11) 0.108(10) 0.098(9) 0.022(8) 0.007(9) -0.022(9)
C5 0.104(11) 0.104(10) 0.125(12) 0.007(9) 0.010(10) 0.008(8)
C6 0.079(9) 0.104(10) 0.112(10) 0.003(8) -0.006(8) -0.011(7)
C7 0.074(8) 0.094(9) 0.094(9) 0.022(8) -0.016(6) 0.015(7)
C8 0.075(7) 0.044(6) 0.082(7) -0.011(6) -0.009(6) 0.026(6)
C9 0.087(8) 0.105(10) 0.072(8) -0.001(7) -0.010(6) 0.002(7)
C10 0.106(10) 0.121(12) 0.088(9) -0.007(9) -0.026(8) 0.034(9)
C12 0.122(10) 0.087(9) 0.107(10) -0.016(8) -0.016(8) -0.016(8)
C11 0.100(10) 0.138(13) 0.101(11) -0.032(10) -0.027(9) -0.013(9)
C13 0.082(9) 0.090(8) 0.109(9) 0.002(7) 0.015(7) -0.018(7)
C14 0.146(14) 0.115(12) 0.116(11) 0.010(9) 0.008(10) 0.009(10)
C15 0.131(14) 0.185(18) 0.189(19) 0.012(16) -0.035(13) 0.013(13)
C16 0.141(12) 0.109(12) 0.131(12) -0.005(10) 0.007(10) -0.004(11)
C17 0.40(4) 0.17(2) 0.153(19) 0.017(16) 0.048(19) 0.10(2)
C18 0.094(8) 0.101(9) 0.091(8) -0.003(7) 0.003(7) 0.024(8)
C19 0.169(15) 0.124(13) 0.110(11) 0.003(10) 0.006(11) 0.012(11)
C20 0.157(15) 0.194(18) 0.114(13) 0.030(12) 0.008(11) -0.038(14)
C21 0.129(12) 0.121(11) 0.082(8) -0.025(8) -0.010(8) 0.019(9)
C22 0.105(10) 0.192(16) 0.090(10) -0.005(10) -0.020(8) -0.025(11)

loop_
_atom_type_symbol
_atom_type_description
_atom_type_scat_dispersion_real
_atom_type_scat_dispersion_imag
_atom_type_scat_source
C C 0.0181 0.0091 'International Tables Vol C Tables 4.2.6.8 and 6.1.1.4'
H H 0.0000 0.0000 'International Tables Vol C Tables 4.2.6.8 and 6.1.1.4'
N N 0.0311 0.0180 'International Tables Vol C Tables 4.2.6.8 and 6.1.1.4'
O O 0.0492 0.0322 'International Tables Vol C Tables 4.2.6.8 and 6.1.1.4'
Cl Cl 0.3639 0.7018 'International Tables Vol C Tables 4.2.6.8 and 6.1.1.4'
Zn Zn -1.5491 0.6778 'International Tables Vol C Tables 4.2.6.8 and 6.1.1.4'

loop_
_geom_angle_atom_site_label_1
_geom_angle_atom_site_label_2
_geom_angle_atom_site_label_3
_geom_angle
_geom_angle_site_symmetry_1
_geom_angle_site_symmetry_3
_geom_angle_publ_flag
O1 Zn1 N2 111.3(4) . . ?
O1 Zn1 N3 122.8(4) . . ?
N2 Zn1 N3 123.8(4) . . ?
O1 Zn1 O3 95.0(3) . . ?
N2 Zn1 O3 104.8(4) . . ?
N3 Zn1 O3 85.6(4) . . ?
O1 Zn1 N1 90.9(3) . . ?
N2 Zn1 N1 85.0(4) . . ?
N3 Zn1 N1 80.4(4) . . ?
O3 Zn1 N1 165.8(3) . . ?
O2 Zn2 N6 116.2(4) . . ?
O2 Zn2 N5 121.5(4) . . ?
N6 Zn2 N5 120.0(4) . . ?
O2 Zn2 O4 95.2(3) . . ?
N6 Zn2 O4 101.0(3) . . ?
N5 Zn2 O4 89.1(4) . . ?
O2 Zn2 N4 91.9(3) . . ?
N6 Zn2 N4 80.1(4) . . ?
N5 Zn2 N4 83.0(4) . . ?
O4 Zn2 N4 171.4(3) . . ?
C2 O1 Zn1 114.0(6) . . ?
C8 O2 Zn2 115.8(6) . . ?
O7 Cl1 O6 119.1(9) . . ?
O7 Cl1 O5 120.8(9) . . ?
O6 Cl1 O5 120.0(8) . . ?
O7 Cl1 O8A 80.0(13) . . ?
O6 Cl1 O8A 96.0(13) . . ?
O5 Cl1 O8A 90.7(13) . . ?
O7 Cl1 O8B 79.8(11) . . ?
O6 Cl1 O8B 103.3(11) . . ?
O5 Cl1 O8B 90.3(11) . . ?
O8A Cl1 O8B 157.1(15) . . ?
Cl1 O7 O8A 55.2(13) . . ?
Cl1 O8A O7 44.8(10) . . ?
O12 Cl2 O10 120.3(11) . . ?
O12 Cl2 O11 125.3(11) . . ?
O10 Cl2 O11 113.2(8) . . ?
O12 Cl2 O13A 85.0(12) . . ?
O10 Cl2 O13A 101.0(9) . . ?
O11 Cl2 O13A 95.6(10) . . ?
O12 Cl2 O13B 78.4(13) . . ?
O10 Cl2 O13B 92.7(11) . . ?
O11 Cl2 O13B 89.1(11) . . ?
O13A Cl2 O13B 162.3(12) . . ?
C16 N1 C14 111.5(11) . . ?
C16 N1 C13 109.7(9) . . ?
C14 N1 C13 114.8(10) . . ?
C16 N1 Zn1 108.0(8) . . ?
C14 N1 Zn1 103.3(7) . . ?
C13 N1 Zn1 109.1(7) . . ?
C15 N2 Zn1 106.1(8) . . ?
C17 N3 Zn1 111.5(10) . . ?
C21 N4 C19 110.8(11) . . ?
C21 N4 C18 113.3(10) . . ?
C19 N4 C18 111.4(10) . . ?
C21 N4 Zn2 107.4(7) . . ?
C19 N4 Zn2 104.3(9) . . ?
C18 N4 Zn2 109.2(7) . . ?
C20 N5 Zn2 107.4(9) . . ?
C22 N6 Zn2 112.0(7) . . ?
C2 C1 C6 113.5(11) . . ?
C2 C1 C7 126.5(11) . . ?
C6 C1 C7 120.1(11) . . ?
C3 C2 O1 121.5(10) . . ?
C3 C2 C1 122.3(11) . . ?
O1 C2 C1 116.2(11) . . ?
C4 C3 C2 121.0(11) . . ?
C4 C3 C13 120.8(11) . . ?
C2 C3 C13 118.1(11) . . ?
C3 C4 C5 120.7(12) . . ?
C6 C5 C4 116.2(13) . . ?
C5 C6 C1 126.3(12) . . ?
C12 C7 C8 117.8(11) . . ?
C12 C7 C1 118.7(11) . . ?
C8 C7 C1 123.5(11) . . ?
O2 C8 C9 120.9(10) . . ?
O2 C8 C7 119.3(9) . . ?
C9 C8 C7 119.7(10) . . ?
C8 C9 C10 120.1(11) . . ?
C8 C9 C18 119.6(11) . . ?
C10 C9 C18 120.3(11) . . ?
C11 C10 C9 115.8(12) . . ?
C11 C12 C7 119.9(12) . . ?
C10 C11 C12 126.5(14) . . ?
C3 C13 N1 112.8(9) . . ?
C15 C14 N1 109.4(13) . . ?
C14 C15 N2 118.1(14) . . ?
C17 C16 N1 117.0(15) . . ?
C16 C17 N3 119.4(18) . . ?
N4 C18 C9 109.3(9) . . ?
C20 C19 N4 116.4(14) . . ?
C19 C20 N5 114.7(13) . . ?
N4 C21 C22 114.2(11) . . ?
C21 C22 N6 107.3(11) . . ?

loop_
_geom_bond_atom_site_label_1
_geom_bond_atom_site_label_2
_geom_bond_distance
_geom_bond_site_symmetry_2
_geom_bond_publ_flag
Zn1 O1 1.952(7) . ?
Zn1 N2 1.992(10) . ?
Zn1 N3 2.044(10) . ?
Zn1 O3 2.080(8) . ?
Zn1 N1 2.211(10) . ?
Zn2 O2 1.961(7) . ?
Zn2 N6 2.016(8) . ?
Zn2 N5 2.071(9) . ?
Zn2 O4 2.123(8) . ?
Zn2 N4 2.191(10) . ?
O1 C2 1.396(12) . ?
O2 C8 1.358(11) . ?
Cl1 O7 1.279(18) . ?
Cl1 O6 1.325(12) . ?
Cl1 O5 1.385(12) . ?
Cl1 O8A 1.49(3) . ?
Cl1 O8B 1.64(3) . ?
O7 O8A 1.79(3) . ?
Cl2 O12 1.172(19) . ?
Cl2 O10 1.343(12) . ?
Cl2 O11 1.371(13) . ?
Cl2 O13A 1.76(2) . ?
Cl2 O13B 1.85(3) . ?
N1 C16 1.478(15) . ?
N1 C14 1.495(16) . ?
N1 C13 1.525(13) . ?
N2 C15 1.477(18) . ?
N3 C17 1.50(2) . ?
N4 C21 1.414(13) . ?
N4 C19 1.437(16) . ?
N4 C18 1.483(13) . ?
N5 C20 1.474(16) . ?
N6 C22 1.483(13) . ?
C1 C2 1.403(14) . ?
C1 C6 1.458(14) . ?
C1 C7 1.481(15) . ?
C2 C3 1.360(13) . ?
C3 C4 1.339(15) . ?
C3 C13 1.476(14) . ?
C4 C5 1.463(16) . ?
C5 C6 1.288(15) . ?
C7 C12 1.399(15) . ?
C7 C8 1.436(14) . ?
C8 C9 1.376(13) . ?
C9 C10 1.468(16) . ?
C9 C18 1.513(15) . ?
C10 C11 1.328(16) . ?
C12 C11 1.331(14) . ?
C14 C15 1.403(19) . ?
C16 C17 1.29(2) . ?
C19 C20 1.383(17) . ?
C21 C22 1.448(16) . ?
